data_7159855
loop_
_publ_author_name
'Barlow, Sean R.'
'Halcovitch, Nathan R.'
'Evans, Nicholas H.'

_publ_section_title
;
 A pyridine-<i>N</i>-oxide catenane for cation recognition.
;
_journal_issue 15
_journal_name_full 'Organic &amp; biomolecular chemistry'
_journal_page_first 3001
_journal_page_last 3008
_journal_paper_doi 10.1039/d4ob00176a
_journal_volume 22
_journal_year 2024
_chemical_formula_moiety 'C31 H29 N3 O5, [+ solvents]'
_chemical_formula_sum 'C31 H29 N3 O5'
_chemical_formula_weight 523.57
_space_group_crystal_system triclinic
_space_group_IT_number 2
_space_group_name_Hall '-P 1'
_space_group_name_H-M_alt 'P -1'
_atom_sites_solution_hydrogens mixed
_atom_sites_solution_primary dual
_audit_creation_date 2023-05-02
_audit_creation_method
;
Olex2 1.3
(compiled 2020.11.12 svn.r5f609507 for OlexSys, GUI svn.r6408)
;
_audit_update_record
;
2023-11-02 deposited with the CCDC.	2024-03-18 downloaded from the CCDC.
;
_cell_angle_alpha 102.718(2)
_cell_angle_beta 111.425(3)
_cell_angle_gamma 105.578(3)
_cell_formula_units_Z 4
_cell_length_a 14.6339(5)
_cell_length_b 15.1689(5)
_cell_length_c 16.0492(3)
_cell_measurement_reflns_used 12442
_cell_measurement_temperature 139.9(4)
_cell_measurement_theta_max 75.5180
_cell_measurement_theta_min 4.6080
_cell_volume 2986.6(2)
_computing_cell_refinement 'CrysAlisPro 1.171.42.90a (Rigaku OD, 2023)'
_computing_data_collection 'CrysAlisPro 1.171.42.90a (Rigaku OD, 2023)'
_computing_data_reduction 'CrysAlisPro 1.171.42.90a (Rigaku OD, 2023)'
_computing_molecular_graphics 'Olex2 1.3 (Dolomanov et al., 2009)'
_computing_publication_material 'Olex2 1.3 (Dolomanov et al., 2009)'
_computing_structure_refinement 'SHELXL 2018/3 (Sheldrick, 2015)'
_computing_structure_solution 'SHELXT 2014/4 (Sheldrick, 2014)'
_diffrn_ambient_environment N~2~
_diffrn_ambient_temperature 139.9(4)
_diffrn_detector 'CCD plate'
_diffrn_detector_area_resol_mean 5.2282
_diffrn_detector_type AtlasS2
_diffrn_measured_fraction_theta_full 0.999
_diffrn_measured_fraction_theta_max 0.981
_diffrn_measurement_details
;
List of Runs (angles in degrees, time in seconds):

  # Type    Start    End  Width  t~exp~   \w     \q     \k     \f   Frames
#--------------------------------------------------------------------------
  1  \w    -66.00  33.00   1.00   10.00    --  -41.73  38.00-180.00   99
  2  \w    -70.00  31.00   1.00   10.00    --  -41.73  57.00  30.00  101
  3  \w   -114.00 -14.00   1.00   10.00    --  -41.73 -57.00-120.00  100
  4  \w      8.00  42.00   1.00   10.00    --   41.73  81.00 125.27   34
  5  \w      6.00  82.00   1.00   10.00    --   41.73 -99.00  60.00   76
  6  \w     10.00  36.00   1.00   10.00    --   41.73  73.00-111.21   26
  7  \w      8.00  42.00   1.00   10.00    --   41.73  81.00-171.02   34
  8  \w     83.00 178.00   1.00   40.00    --  112.00  61.00-150.00   95
  9  \w     82.00 178.00   1.00   40.00    --  112.00  68.00 -84.15   96
 10  \w     36.00 145.00   1.00   40.00    --  112.00 -77.00 150.00  109
 11  \w     83.00 178.00   1.00   40.00    --  112.00  61.00 150.00   95
 12  \w     83.00 178.00   1.00   40.00    --  112.00  61.00 120.00   95
 13  \w     29.00 107.00   1.00   40.00    --  112.00 -94.00-120.00   78
 14  \w     39.00 109.00   1.00   40.00    --  112.00-111.00   0.00   70
 15  \w     40.00 141.00   1.00   40.00    --  112.00 -61.00 -30.00  101
 16  \w     84.00 178.00   1.00   40.00    --  112.00  30.00-150.00   94
 17  \w     84.00 178.00   1.00   40.00    --  112.00  30.00 -90.00   94
 18  \w     39.00 109.00   1.00   40.00    --  112.00-111.00 -60.00   70
 19  \w     39.00 109.00   1.00   40.00    --  112.00-111.00  60.00   70
 20  \w     29.00 107.00   1.00   40.00    --  112.00 -94.00 120.00   78
 21  \w     39.00 109.00   1.00   40.00    --  112.00-111.00-150.00   70
 22  \w     39.00 109.00   1.00   40.00    --  112.00-111.00-120.00   70
 23  \w     39.00 138.00   1.00   40.00    --  112.00 -45.00-120.00   99
 24  \w     39.00 109.00   1.00   40.00    --  112.00-111.00 -30.00   70
 25  \w    104.00 178.00   1.00   40.00    --  112.00 111.00-150.00   74
 26  \w    104.00 178.00   1.00   40.00    --  112.00 111.00 -30.00   74
 27  \w     36.00 140.00   1.00   40.00    --  112.00 -30.00 -90.00  104
 28  \w     40.00 126.00   1.00   40.00    --  112.00-142.00-147.28   86
 29  \w     39.00 109.00   1.00   40.00    --  112.00-111.00  30.00   70
 30  \w     39.00 109.00   1.00   40.00    --  112.00-111.00  90.00   70
 31  \w     34.00 108.00   1.00   40.00    --  112.00-104.00  98.20   74
 32  \w   -116.00 -17.00   1.00   10.00    --  -41.73 -38.00  30.00   99
 33  \w    -87.00  -6.00   1.00   10.00    --  -41.73 125.00-180.00   81
 34  \w      9.00  42.00   1.00   10.00    --   41.73  80.00  16.77   33
;
_diffrn_measurement_device 'four-circle diffractometer'
_diffrn_measurement_device_type 'SuperNova, Dual, Cu at home/near, AtlasS2'
_diffrn_measurement_method '\w scans'
_diffrn_orient_matrix_type 'CrysAlisPro convention (1999,Acta A55,543-557)'
_diffrn_orient_matrix_UB_11 -0.0335461000
_diffrn_orient_matrix_UB_12 0.0700575000
_diffrn_orient_matrix_UB_13 0.0564864000
_diffrn_orient_matrix_UB_21 0.0937540000
_diffrn_orient_matrix_UB_22 0.0879877000
_diffrn_orient_matrix_UB_23 0.0140037000
_diffrn_orient_matrix_UB_31 -0.0713444000
_diffrn_orient_matrix_UB_32 0.0082701000
_diffrn_orient_matrix_UB_33 -0.0936931000
_diffrn_radiation_monochromator mirror
_diffrn_radiation_probe x-ray
_diffrn_radiation_type 'Cu K\a'
_diffrn_radiation_wavelength 1.54184
_diffrn_reflns_av_R_equivalents 0.0811
_diffrn_reflns_av_unetI/netI 0.0660
_diffrn_reflns_Laue_measured_fraction_full 0.999
_diffrn_reflns_Laue_measured_fraction_max 0.981
_diffrn_reflns_limit_h_max 17
_diffrn_reflns_limit_h_min -18
_diffrn_reflns_limit_k_max 18
_diffrn_reflns_limit_k_min -17
_diffrn_reflns_limit_l_max 19
_diffrn_reflns_limit_l_min -20
_diffrn_reflns_number 48309
_diffrn_reflns_point_group_measured_fraction_full 0.999
_diffrn_reflns_point_group_measured_fraction_max 0.981
_diffrn_reflns_theta_full 67.684
_diffrn_reflns_theta_max 77.266
_diffrn_reflns_theta_min 3.510
_diffrn_source 'micro-focus sealed X-ray tube'
_diffrn_source_type 'SuperNova (Cu) X-ray Source'
_exptl_absorpt_coefficient_mu 0.649
_exptl_absorpt_correction_T_max 1.00000
_exptl_absorpt_correction_T_min 0.36214
_exptl_absorpt_correction_type multi-scan
_exptl_absorpt_process_details
;
CrysAlisPro 1.171.42.90a (Rigaku Oxford Diffraction, 2023)
Empirical absorption correction using spherical harmonics,
implemented in SCALE3 ABSPACK scaling algorithm.
;
_exptl_crystal_colour colourless
_exptl_crystal_colour_primary colourless
_exptl_crystal_density_diffrn 1.164
_exptl_crystal_description plate
_exptl_crystal_F_000 1104
_exptl_crystal_size_max 0.08
_exptl_crystal_size_mid 0.06
_exptl_crystal_size_min 0.02
_refine_diff_density_max 0.299
_refine_diff_density_min -0.233
_refine_diff_density_rms 0.048
_refine_ls_extinction_coef 0.0007(2)
_refine_ls_extinction_expression Fc^*^=kFc[1+0.001xFc^2^\l^3^/sin(2\q)]^-1/4^
_refine_ls_extinction_method 'SHELXL-2018/3 (Sheldrick 2018)'
_refine_ls_goodness_of_fit_ref 1.026
_refine_ls_hydrogen_treatment mixed
_refine_ls_matrix_type full
_refine_ls_number_parameters 712
_refine_ls_number_reflns 12420
_refine_ls_number_restraints 0
_refine_ls_restrained_S_all 1.026
_refine_ls_R_factor_all 0.0867
_refine_ls_R_factor_gt 0.0658
_refine_ls_shift/su_max 0.000
_refine_ls_shift/su_mean 0.000
_refine_ls_structure_factor_coef Fsqd
_refine_ls_weighting_details 'w=1/[\s^2^(Fo^2^)+(0.1073P)^2^+0.1992P] where P=(Fo^2^+2Fc^2^)/3'
_refine_ls_weighting_scheme calc
_refine_ls_wR_factor_gt 0.1888
_refine_ls_wR_factor_ref 0.2141
_reflns_Friedel_coverage 0.000
_reflns_number_gt 8456
_reflns_number_total 12420
_reflns_threshold_expression 'I > 2\s(I)'
_cod_data_source_file d4ob00176a2.cif
_cod_data_source_block ne129_auto
_cod_depositor_comments 'Adding full bibliography for 7159855--7159856.cif.'
_cod_original_cell_volume 2986.62(17)
_cod_database_code 7159855
_shelx_shelxl_version_number 2018/3
_chemical_oxdiff_formula 'C56  H56  N56  O56 '
_chemical_oxdiff_usercomment SB137
_shelx_space_group_comment
;
The symmetry employed for this shelxl refinement is uniquely defined
by the following loop, which should always be used as a source of
symmetry information in preference to the above space-group names.
They are only intended as comments.
;
_shelx_estimated_absorpt_t_max 0.987
_shelx_estimated_absorpt_t_min 0.950
_reflns_odcompleteness_completeness 99.80
_reflns_odcompleteness_iscentric 1
_reflns_odcompleteness_theta 74.33
_olex2_refinement_description
;
1. Fixed Uiso
 At 1.2 times of:
  All C(H) groups, All C(H,H) groups, All N(H) groups
2.a Secondary CH2 refined with riding coordinates:
 C6(H6A,H6B), C7(H7A,H7B), C14(H14A,H14B), C23(H23A,H23B), C30(H30A,H30B),
 C31(H31A,H31B), C6A(H6AA,H6AB), C7A(H7AA,H7AB), C14A(H14C,H14D), C23A(H23C,
 H23D), C30A(H30C,H30D), C31A(H31C,H31D)
2.b Aromatic/amide H refined with riding coordinates:
 N3(H3), C2(H2A), C3(H3A), C4(H4), C9(H9), C10(H10), C12(H12), C13(H13),
 C17(H17), C18(H18), C19(H19), C21(H21), C25(H25), C26(H26), C28(H28), C29(H29),
  N2A(H2AA), C2A(H2AB), C3A(H3AB), C4A(H4A), C9A(H9A), C10A(H10A), C12A(H12A),
 C13A(H13A), C17A(H17A), C18A(H18A), C19A(H19A), C21A(H21A), C25A(H25A),
 C26A(H26A), C28A(H28A), C29A(H29A)
;
_smtbx_masks_special_details
;
A solvent mask was calculated and 174 electrons were 
found in a volume of 569 A^3 per unit cell. 
This is consistent with the presence of 
3 molecules of CHCl3 per Unit Cell 
which account for 174 electrons.
;
_smtbx_masks_void_probe_radius 1.2
_smtbx_masks_void_truncation_radius 1.2
_olex2_exptl_crystal_mounting_method 'mounted on a Mitegen loop using Paratone-N oil'
_olex2_submission_special_instructions 'No special instructions were received'
_oxdiff_exptl_absorpt_empirical_details
;
Empirical correction (ABSPACK) includes:
- Absorption correction using spherical harmonics
- Frame scaling
;
_oxdiff_exptl_absorpt_empirical_full_max 2.341
_oxdiff_exptl_absorpt_empirical_full_min 0.465

loop_
_space_group_symop_operation_xyz
'x, y, z'
'-x, -y, -z'

loop_
_atom_site_label
_atom_site_type_symbol
_atom_site_fract_x
_atom_site_fract_y
_atom_site_fract_z
_atom_site_U_iso_or_equiv
_atom_site_adp_type
_atom_site_occupancy
_atom_site_site_symmetry_order
_atom_site_calc_flag
_atom_site_refinement_flags_posn
_atom_site_refinement_flags_adp
_atom_site_refinement_flags_occupancy
_atom_site_disorder_assembly
_atom_site_disorder_group
O1 O 0.02663(16) 0.32549(18) 0.57510(14) 0.0704(5) Uani 1 1 d . . . . .
O2 O -0.02930(19) 0.2084(2) 0.36851(15) 0.0790(6) Uani 1 1 d . . . . .
O3 O 0.4834(2) 0.0722(2) 0.35556(16) 0.0992(8) Uani 1 1 d . . . . .
O4 O 0.75314(16) 0.36608(16) 0.85308(12) 0.0691(5) Uani 1 1 d . . . . .
O5 O 0.28765(17) 0.56224(17) 0.77303(14) 0.0691(5) Uani 1 1 d . . . . .
N1 N 0.06752(18) 0.3932(2) 0.54627(16) 0.0645(6) Uani 1 1 d . . . . .
N2 N 0.39542(19) 0.05073(17) 0.44341(16) 0.0615(5) Uani 1 1 d . . . . .
H2 H 0.393(3) 0.064(2) 0.498(2) 0.064(8) Uiso 1 1 d . . . . .
N3 N 0.58069(17) 0.26716(16) 0.79012(13) 0.0559(5) Uani 1 1 d . . . . .
H3 H 0.524728 0.222088 0.738852 0.067 Uiso 1 1 calc R U . . .
C1 C 0.1553(2) 0.4752(2) 0.61265(19) 0.0618(6) Uani 1 1 d . . . . .
C2 C 0.1970(3) 0.5504(3) 0.5853(2) 0.0729(8) Uani 1 1 d . . . . .
H2A H 0.257727 0.607021 0.631064 0.087 Uiso 1 1 calc R U . . .
C3 C 0.1487(3) 0.5424(3) 0.4893(2) 0.0749(9) Uani 1 1 d . . . . .
H3A H 0.174421 0.594561 0.469665 0.090 Uiso 1 1 calc R U . . .
C4 C 0.0640(3) 0.4584(3) 0.4243(2) 0.0749(9) Uani 1 1 d . . . . .
H4 H 0.032415 0.452120 0.358890 0.090 Uiso 1 1 calc R U . . .
C5 C 0.0231(2) 0.3823(3) 0.45118(19) 0.0683(7) Uani 1 1 d . . . . .
C6 C -0.0651(3) 0.2873(3) 0.3832(2) 0.0799(9) Uani 1 1 d . . . . .
H6A H -0.117774 0.270925 0.408028 0.096 Uiso 1 1 calc R U . . .
H6B H -0.101216 0.294223 0.320872 0.096 Uiso 1 1 calc R U . . .
C7 C 0.0291(3) 0.2169(3) 0.3151(3) 0.0903(11) Uani 1 1 d . . . . .
H7A H 0.078660 0.285764 0.338226 0.108 Uiso 1 1 calc R U . . .
H7B H -0.020285 0.198311 0.246780 0.108 Uiso 1 1 calc R U . . .
C8 C 0.0911(3) 0.1517(3) 0.3251(2) 0.0743(8) Uani 1 1 d . . . . .
C9 C 0.1592(4) 0.1562(4) 0.2828(3) 0.0988(13) Uani 1 1 d . . . . .
H9 H 0.162518 0.197238 0.246164 0.119 Uiso 1 1 calc R U . . .
C10 C 0.2217(4) 0.1020(3) 0.2932(3) 0.0923(11) Uani 1 1 d . . . . .
H10 H 0.268385 0.106605 0.264571 0.111 Uiso 1 1 calc R U . . .
C11 C 0.2167(2) 0.0402(2) 0.34595(18) 0.0626(6) Uani 1 1 d . . . . .
C12 C 0.1488(2) 0.0347(2) 0.38690(18) 0.0616(6) Uani 1 1 d . . . . .
H12 H 0.144228 -0.007824 0.422013 0.074 Uiso 1 1 calc R U . . .
C13 C 0.0862(2) 0.0908(2) 0.37770(18) 0.0651(6) Uani 1 1 d . . . . .
H13 H 0.040500 0.087173 0.407400 0.078 Uiso 1 1 calc R U . . .
C14 C 0.2919(3) -0.0126(2) 0.3631(2) 0.0691(7) Uani 1 1 d . . . . .
H14A H 0.261338 -0.071304 0.376559 0.083 Uiso 1 1 calc R U . . .
H14B H 0.300758 -0.034648 0.304729 0.083 Uiso 1 1 calc R U . . .
C15 C 0.4822(3) 0.0904(2) 0.43317(19) 0.0645(6) Uani 1 1 d . . . . .
C16 C 0.5815(2) 0.15920(19) 0.52224(18) 0.0578(5) Uani 1 1 d . . . . .
C17 C 0.6780(3) 0.1890(2) 0.5186(2) 0.0662(6) Uani 1 1 d . . . . .
H17 H 0.680392 0.164967 0.459873 0.079 Uiso 1 1 calc R U . . .
C18 C 0.7699(2) 0.2526(2) 0.5987(2) 0.0676(7) Uani 1 1 d . . . . .
H18 H 0.835319 0.272160 0.595216 0.081 Uiso 1 1 calc R U . . .
C19 C 0.7669(2) 0.2883(2) 0.6849(2) 0.0634(6) Uani 1 1 d . . . . .
H19 H 0.830421 0.332364 0.740351 0.076 Uiso 1 1 calc R U . . .
C20 C 0.6710(2) 0.25946(18) 0.69011(17) 0.0550(5) Uani 1 1 d . . . . .
C21 C 0.5789(2) 0.19554(18) 0.60902(17) 0.0546(5) Uani 1 1 d . . . . .
H21 H 0.513316 0.176130 0.612267 0.065 Uiso 1 1 calc R U . . .
C22 C 0.6708(2) 0.30145(19) 0.78435(17) 0.0559(5) Uani 1 1 d . . . . .
C23 C 0.5696(2) 0.3003(2) 0.87712(16) 0.0594(6) Uani 1 1 d . . . . .
H23A H 0.641252 0.335537 0.932227 0.071 Uiso 1 1 calc R U . . .
H23B H 0.532295 0.242623 0.888235 0.071 Uiso 1 1 calc R U . . .
C24 C 0.50894(19) 0.36711(19) 0.87223(14) 0.0532(5) Uani 1 1 d . . . . .
C25 C 0.4136(2) 0.3388(2) 0.87549(19) 0.0638(6) Uani 1 1 d . . . . .
H25 H 0.384596 0.276145 0.878433 0.077 Uiso 1 1 calc R U . . .
C26 C 0.3585(2) 0.4012(2) 0.87453(19) 0.0648(6) Uani 1 1 d . . . . .
H26 H 0.292640 0.380818 0.877295 0.078 Uiso 1 1 calc R U . . .
C27 C 0.3988(2) 0.4919(2) 0.86959(15) 0.0581(6) Uani 1 1 d . . . . .
C28 C 0.4958(2) 0.5206(2) 0.8665(2) 0.0644(6) Uani 1 1 d . . . . .
H28 H 0.525001 0.583097 0.863378 0.077 Uiso 1 1 calc R U . . .
C29 C 0.5499(2) 0.4582(2) 0.8681(2) 0.0651(6) Uani 1 1 d . . . . .
H29 H 0.616186 0.478506 0.866232 0.078 Uiso 1 1 calc R U . . .
C30 C 0.3410(2) 0.5610(2) 0.86765(19) 0.0681(7) Uani 1 1 d . . . . .
H30A H 0.288105 0.540876 0.891529 0.082 Uiso 1 1 calc R U . . .
H30B H 0.392617 0.627929 0.911180 0.082 Uiso 1 1 calc R U . . .
C31 C 0.1983(2) 0.4739(2) 0.71185(18) 0.0640(6) Uani 1 1 d . . . . .
H31A H 0.143009 0.467429 0.734258 0.077 Uiso 1 1 calc R U . . .
H31B H 0.219584 0.417301 0.712874 0.077 Uiso 1 1 calc R U . . .
O1A O 0.37911(14) 0.11974(15) 0.63379(12) 0.0602(4) Uani 1 1 d . . . . .
O2A O 0.27500(14) 0.32559(16) 0.56047(13) 0.0635(4) Uani 1 1 d . . . . .
O3A O 0.8744(2) 0.7177(2) 0.86683(19) 0.0969(8) Uani 1 1 d . . . . .
O4A O 0.99585(16) 0.4970(2) 1.22142(13) 0.0753(6) Uani 1 1 d . . . . .
O5A O 0.40369(16) 0.06365(15) 0.80412(13) 0.0649(4) Uani 1 1 d . . . . .
N1A N 0.29758(16) 0.12829(17) 0.64670(14) 0.0557(4) Uani 1 1 d . . . . .
N2A N 0.81380(17) 0.55517(19) 0.81721(15) 0.0608(5) Uani 1 1 d . . . . .
H2AA H 0.803711 0.503013 0.833618 0.073 Uiso 1 1 calc R U . . .
N3A N 0.88531(19) 0.3962(2) 1.06954(17) 0.0689(6) Uani 1 1 d . . . . .
H3AA H 0.842(3) 0.384(3) 1.016(3) 0.072(9) Uiso 1 1 d . . . . .
C1A C 0.2538(2) 0.0709(2) 0.68820(18) 0.0624(6) Uani 1 1 d . . . . .
C2A C 0.1667(2) 0.0779(3) 0.6979(2) 0.0741(8) Uani 1 1 d . . . . .
H2AB H 0.136804 0.039512 0.727919 0.089 Uiso 1 1 calc R U . . .
C3A C 0.1216(2) 0.1402(3) 0.6645(2) 0.0767(8) Uani 1 1 d . . . . .
H3AB H 0.059040 0.142408 0.668510 0.092 Uiso 1 1 calc R U . . .
C4A C 0.1692(2) 0.1995(2) 0.62519(19) 0.0674(7) Uani 1 1 d . . . . .
H4A H 0.140195 0.243757 0.603384 0.081 Uiso 1 1 calc R U . . .
C5A C 0.25833(19) 0.1940(2) 0.61781(16) 0.0563(5) Uani 1 1 d . . . . .
C6A C 0.31857(19) 0.2556(2) 0.57966(17) 0.0569(5) Uani 1 1 d . . . . .
H6AA H 0.394443 0.289054 0.627150 0.068 Uiso 1 1 calc R U . . .
H6AB H 0.313911 0.213801 0.520196 0.068 Uiso 1 1 calc R U . . .
C7A C 0.3176(2) 0.3749(3) 0.5077(2) 0.0678(7) Uani 1 1 d . . . . .
H7AA H 0.288270 0.425644 0.498200 0.081 Uiso 1 1 calc R U . . .
H7AB H 0.294443 0.327099 0.443815 0.081 Uiso 1 1 calc R U . . .
C8A C 0.4375(2) 0.4225(2) 0.55796(18) 0.0608(6) Uani 1 1 d . . . . .
C9A C 0.4889(2) 0.5033(3) 0.6411(2) 0.0711(7) Uani 1 1 d . . . . .
H9A H 0.448427 0.532156 0.663873 0.085 Uiso 1 1 calc R U . . .
C10A C 0.5986(2) 0.5427(3) 0.69176(19) 0.0694(7) Uani 1 1 d . . . . .
H10A H 0.633046 0.598667 0.748758 0.083 Uiso 1 1 calc R U . . .
C11A C 0.6584(2) 0.5006(2) 0.65932(17) 0.0583(6) Uani 1 1 d . . . . .
C12A C 0.6074(2) 0.4213(2) 0.57588(19) 0.0597(6) Uani 1 1 d . . . . .
H12A H 0.647729 0.392779 0.552602 0.072 Uiso 1 1 calc R U . . .
C13A C 0.4971(2) 0.3820(2) 0.5248(2) 0.0611(6) Uani 1 1 d . . . . .
H13A H 0.462633 0.327126 0.466954 0.073 Uiso 1 1 calc R U . . .
C14A C 0.7783(2) 0.5421(3) 0.71597(19) 0.0669(7) Uani 1 1 d . . . . .
H14C H 0.806647 0.497546 0.688156 0.080 Uiso 1 1 calc R U . . .
H14D H 0.807866 0.606101 0.710284 0.080 Uiso 1 1 calc R U . . .
C15A C 0.8599(2) 0.6417(2) 0.8841(2) 0.0681(7) Uani 1 1 d . . . . .
C16A C 0.8977(2) 0.6462(2) 0.98718(19) 0.0641(6) Uani 1 1 d . . . . .
C17A C 0.9268(3) 0.7348(3) 1.0577(3) 0.0846(9) Uani 1 1 d . . . . .
H17A H 0.923949 0.790768 1.041093 0.101 Uiso 1 1 calc R U . . .
C18A C 0.9600(4) 0.7410(3) 1.1523(3) 0.0930(10) Uani 1 1 d . . . . .
H18A H 0.980321 0.801482 1.200509 0.112 Uiso 1 1 calc R U . . .
C19A C 0.9640(3) 0.6597(3) 1.1773(2) 0.0769(8) Uani 1 1 d . . . . .
H19A H 0.985409 0.664378 1.242112 0.092 Uiso 1 1 calc R U . . .
C20A C 0.93641(18) 0.5712(2) 1.10718(17) 0.0591(6) Uani 1 1 d . . . . .
C21A C 0.90459(18) 0.5655(2) 1.01225(17) 0.0589(6) Uani 1 1 d . . . . .
H21A H 0.887517 0.505889 0.964420 0.071 Uiso 1 1 calc R U . . .
C22A C 0.94228(19) 0.4856(3) 1.13658(18) 0.0638(7) Uani 1 1 d . . . . .
C23A C 0.8819(3) 0.3068(3) 1.0912(3) 0.0902(11) Uani 1 1 d . . . . .
H23C H 0.896529 0.319902 1.158950 0.108 Uiso 1 1 calc R U . . .
H23D H 0.938024 0.287257 1.082339 0.108 Uiso 1 1 calc R U . . .
C24A C 0.7754(2) 0.2241(2) 1.0277(2) 0.0690(7) Uani 1 1 d . . . . .
C25A C 0.7516(3) 0.1710(3) 0.9349(2) 0.0750(8) Uani 1 1 d . . . . .
H25A H 0.804407 0.184066 0.913179 0.090 Uiso 1 1 calc R U . . .
C26A C 0.6519(3) 0.0996(3) 0.8740(2) 0.0722(7) Uani 1 1 d . . . . .
H26A H 0.636179 0.064756 0.810341 0.087 Uiso 1 1 calc R U . . .
C27A C 0.5753(2) 0.0783(2) 0.9043(2) 0.0687(7) Uani 1 1 d . . . . .
C28A C 0.6001(3) 0.1296(3) 0.9990(2) 0.0726(8) Uani 1 1 d . . . . .
H28A H 0.548233 0.114213 1.021472 0.087 Uiso 1 1 calc R U . . .
C29A C 0.6997(3) 0.2027(3) 1.05988(19) 0.0700(7) Uani 1 1 d . . . . .
H29A H 0.715670 0.237940 1.123557 0.084 Uiso 1 1 calc R U . . .
C30A C 0.4642(3) 0.0062(3) 0.8339(3) 0.0808(9) Uani 1 1 d . . . . .
H30C H 0.464815 -0.037058 0.778231 0.097 Uiso 1 1 calc R U . . .
H30D H 0.433219 -0.034762 0.864519 0.097 Uiso 1 1 calc R U . . .
C31A C 0.3061(2) 0.0049(2) 0.7208(2) 0.0688(7) Uani 1 1 d . . . . .
H31C H 0.259730 -0.043409 0.735550 0.083 Uiso 1 1 calc R U . . .
H31D H 0.319460 -0.031006 0.669915 0.083 Uiso 1 1 calc R U . . .

loop_
_atom_site_aniso_label
_atom_site_aniso_U_11
_atom_site_aniso_U_22
_atom_site_aniso_U_33
_atom_site_aniso_U_23
_atom_site_aniso_U_13
_atom_site_aniso_U_12
O1 0.0644(11) 0.1010(15) 0.0625(10) 0.0455(11) 0.0307(9) 0.0396(11)
O2 0.0761(13) 0.1073(17) 0.0663(11) 0.0373(12) 0.0345(10) 0.0452(12)
O3 0.1028(18) 0.1090(19) 0.0596(12) 0.0011(12) 0.0460(12) 0.0130(15)
O4 0.0667(11) 0.0774(12) 0.0453(8) 0.0228(8) 0.0121(8) 0.0196(9)
O5 0.0727(12) 0.0854(13) 0.0620(10) 0.0362(10) 0.0292(9) 0.0424(11)
N1 0.0597(12) 0.1026(17) 0.0540(11) 0.0402(12) 0.0287(10) 0.0496(13)
N2 0.0693(13) 0.0623(12) 0.0515(11) 0.0193(9) 0.0239(10) 0.0289(10)
N3 0.0641(12) 0.0681(12) 0.0390(8) 0.0238(8) 0.0186(8) 0.0333(10)
C1 0.0629(14) 0.0983(19) 0.0615(13) 0.0492(14) 0.0384(12) 0.0531(15)
C2 0.0716(17) 0.109(2) 0.0850(18) 0.0626(18) 0.0500(15) 0.0587(17)
C3 0.0806(19) 0.112(2) 0.087(2) 0.068(2) 0.0573(17) 0.064(2)
C4 0.0771(19) 0.124(3) 0.0651(15) 0.0574(18) 0.0407(15) 0.067(2)
C5 0.0663(15) 0.114(2) 0.0532(13) 0.0466(15) 0.0295(12) 0.0593(17)
C6 0.0660(17) 0.126(3) 0.0599(15) 0.0394(17) 0.0245(13) 0.0547(19)
C7 0.108(3) 0.129(3) 0.086(2) 0.066(2) 0.061(2) 0.076(3)
C8 0.086(2) 0.091(2) 0.0668(16) 0.0425(15) 0.0367(15) 0.0485(17)
C9 0.133(3) 0.137(3) 0.106(3) 0.088(3) 0.081(3) 0.092(3)
C10 0.124(3) 0.126(3) 0.093(2) 0.075(2) 0.073(2) 0.081(3)
C11 0.0683(15) 0.0661(15) 0.0506(12) 0.0241(11) 0.0216(11) 0.0265(12)
C12 0.0574(13) 0.0609(14) 0.0488(12) 0.0203(10) 0.0111(10) 0.0148(11)
C13 0.0556(13) 0.0769(17) 0.0498(12) 0.0217(12) 0.0162(10) 0.0177(12)
C14 0.0763(17) 0.0621(15) 0.0602(14) 0.0167(12) 0.0232(13) 0.0286(13)
C15 0.0800(18) 0.0599(14) 0.0544(13) 0.0150(11) 0.0332(12) 0.0283(13)
C16 0.0674(14) 0.0562(13) 0.0561(12) 0.0210(10) 0.0311(11) 0.0275(11)
C17 0.0830(18) 0.0647(15) 0.0701(15) 0.0272(13) 0.0467(14) 0.0366(14)
C18 0.0688(16) 0.0656(15) 0.0850(18) 0.0333(14) 0.0447(15) 0.0305(13)
C19 0.0624(14) 0.0622(14) 0.0697(15) 0.0280(12) 0.0291(12) 0.0272(12)
C20 0.0614(13) 0.0557(12) 0.0511(11) 0.0246(10) 0.0216(10) 0.0276(11)
C21 0.0587(13) 0.0588(13) 0.0521(11) 0.0241(10) 0.0260(10) 0.0263(11)
C22 0.0624(14) 0.0608(13) 0.0472(11) 0.0273(10) 0.0186(10) 0.0296(11)
C23 0.0699(15) 0.0737(15) 0.0373(10) 0.0258(10) 0.0173(10) 0.0362(13)
C24 0.0586(13) 0.0697(14) 0.0296(8) 0.0209(9) 0.0126(8) 0.0298(11)
C25 0.0680(15) 0.0729(16) 0.0552(13) 0.0319(12) 0.0255(11) 0.0296(13)
C26 0.0563(14) 0.0849(18) 0.0582(13) 0.0305(13) 0.0271(11) 0.0285(13)
C27 0.0611(13) 0.0809(16) 0.0367(10) 0.0228(10) 0.0191(9) 0.0366(12)
C28 0.0722(16) 0.0721(16) 0.0627(14) 0.0313(13) 0.0347(13) 0.0357(13)
C29 0.0631(15) 0.0761(17) 0.0698(15) 0.0334(13) 0.0348(13) 0.0333(13)
C30 0.0709(16) 0.0879(19) 0.0493(12) 0.0224(12) 0.0235(12) 0.0429(15)
C31 0.0631(14) 0.0898(19) 0.0516(12) 0.0349(13) 0.0265(11) 0.0387(14)
O1A 0.0578(9) 0.0785(11) 0.0547(9) 0.0283(8) 0.0283(8) 0.0332(9)
O2A 0.0559(9) 0.0886(13) 0.0621(10) 0.0397(9) 0.0263(8) 0.0409(9)
O3A 0.1085(19) 0.0827(15) 0.0807(14) 0.0468(13) 0.0231(13) 0.0228(14)
O4A 0.0589(10) 0.1228(18) 0.0476(9) 0.0418(11) 0.0146(8) 0.0437(11)
O5A 0.0661(11) 0.0747(11) 0.0566(9) 0.0317(9) 0.0245(8) 0.0284(9)
N1A 0.0494(10) 0.0705(12) 0.0449(9) 0.0199(9) 0.0197(8) 0.0224(9)
N2A 0.0544(11) 0.0850(15) 0.0530(11) 0.0409(11) 0.0238(9) 0.0285(11)
N3A 0.0576(12) 0.0996(18) 0.0524(11) 0.0447(13) 0.0139(10) 0.0355(12)
C1A 0.0539(13) 0.0721(15) 0.0495(12) 0.0189(11) 0.0195(10) 0.0151(11)
C2A 0.0560(14) 0.095(2) 0.0618(15) 0.0260(15) 0.0268(12) 0.0168(14)
C3A 0.0521(14) 0.107(2) 0.0681(16) 0.0254(16) 0.0295(12) 0.0274(15)
C4A 0.0508(13) 0.0908(19) 0.0545(13) 0.0216(13) 0.0193(11) 0.0280(13)
C5A 0.0476(11) 0.0724(15) 0.0448(10) 0.0198(10) 0.0162(9) 0.0244(11)
C6A 0.0511(12) 0.0743(15) 0.0513(11) 0.0274(11) 0.0205(10) 0.0323(11)
C7A 0.0623(15) 0.102(2) 0.0589(14) 0.0487(15) 0.0255(12) 0.0459(15)
C8A 0.0627(14) 0.0894(18) 0.0534(12) 0.0459(13) 0.0272(11) 0.0446(13)
C9A 0.0646(15) 0.111(2) 0.0571(14) 0.0413(15) 0.0267(12) 0.0534(16)
C10A 0.0676(16) 0.103(2) 0.0466(12) 0.0331(13) 0.0231(11) 0.0437(16)
C11A 0.0573(13) 0.0867(17) 0.0541(12) 0.0484(13) 0.0288(11) 0.0373(12)
C12A 0.0584(13) 0.0778(16) 0.0641(14) 0.0398(13) 0.0332(11) 0.0370(12)
C13A 0.0609(14) 0.0749(16) 0.0627(14) 0.0407(13) 0.0292(11) 0.0331(12)
C14A 0.0600(14) 0.102(2) 0.0544(13) 0.0471(14) 0.0284(11) 0.0342(14)
C15A 0.0572(14) 0.0867(19) 0.0636(15) 0.0438(15) 0.0217(12) 0.0265(13)
C16A 0.0564(13) 0.0800(17) 0.0579(13) 0.0319(13) 0.0233(11) 0.0266(12)
C17A 0.092(2) 0.087(2) 0.0792(19) 0.0336(18) 0.0408(18) 0.0354(19)
C18A 0.116(3) 0.088(2) 0.080(2) 0.0264(18) 0.050(2) 0.041(2)
C19A 0.0683(17) 0.108(2) 0.0544(14) 0.0243(15) 0.0305(13) 0.0340(17)
C20A 0.0399(10) 0.0898(18) 0.0477(11) 0.0282(12) 0.0173(9) 0.0256(11)
C21A 0.0425(11) 0.0888(17) 0.0437(11) 0.0274(11) 0.0142(9) 0.0272(11)
C22A 0.0448(12) 0.108(2) 0.0468(12) 0.0352(14) 0.0194(10) 0.0366(13)
C23A 0.0687(18) 0.112(3) 0.085(2) 0.060(2) 0.0128(16) 0.0380(18)
C24A 0.0665(15) 0.094(2) 0.0596(14) 0.0490(15) 0.0204(12) 0.0433(15)
C25A 0.0739(18) 0.109(2) 0.0748(17) 0.0532(18) 0.0424(15) 0.0524(18)
C26A 0.088(2) 0.0858(19) 0.0643(15) 0.0385(15) 0.0385(15) 0.0489(17)
C27A 0.0767(17) 0.0801(18) 0.0642(14) 0.0446(14) 0.0281(13) 0.0415(15)
C28A 0.0780(18) 0.106(2) 0.0671(15) 0.0608(17) 0.0402(14) 0.0493(17)
C29A 0.0813(18) 0.095(2) 0.0497(12) 0.0442(14) 0.0276(13) 0.0445(16)
C30A 0.092(2) 0.0803(19) 0.0813(19) 0.0492(17) 0.0341(17) 0.0391(17)
C31A 0.0687(16) 0.0710(16) 0.0601(14) 0.0268(13) 0.0260(12) 0.0186(13)

loop_
_atom_type_symbol
_atom_type_description
_atom_type_scat_dispersion_real
_atom_type_scat_dispersion_imag
_atom_type_scat_source
C C 0.0181 0.0091 'International Tables Vol C Tables 4.2.6.8 and 6.1.1.4'
H H 0.0000 0.0000 'International Tables Vol C Tables 4.2.6.8 and 6.1.1.4'
N N 0.0311 0.0180 'International Tables Vol C Tables 4.2.6.8 and 6.1.1.4'
O O 0.0492 0.0322 'International Tables Vol C Tables 4.2.6.8 and 6.1.1.4'

loop_
_geom_angle_atom_site_label_1
_geom_angle_atom_site_label_2
_geom_angle_atom_site_label_3
_geom_angle
_geom_angle_site_symmetry_1
_geom_angle_site_symmetry_3
_geom_angle_publ_flag
C7 O2 C6 112.3(3) . . ?
C31 O5 C30 112.0(2) . . ?
O1 N1 C1 118.9(2) . . ?
O1 N1 C5 120.2(3) . . ?
C5 N1 C1 120.8(3) . . ?
C14 N2 H2 112(2) . . ?
C15 N2 H2 124(2) . . ?
C15 N2 C14 123.5(2) . . ?
C22 N3 H3 118.3 . . ?
C22 N3 C23 123.4(2) . . ?
C23 N3 H3 118.3 . . ?
N1 C1 C2 120.3(2) . . ?
N1 C1 C31 114.7(2) . . ?
C2 C1 C31 125.1(3) . . ?
C1 C2 H2A 120.3 . . ?
C1 C2 C3 119.4(4) . . ?
C3 C2 H2A 120.3 . . ?
C2 C3 H3A 120.5 . . ?
C4 C3 C2 119.0(3) . . ?
C4 C3 H3A 120.5 . . ?
C3 C4 H4 119.1 . . ?
C3 C4 C5 121.8(3) . . ?
C5 C4 H4 119.1 . . ?
N1 C5 C4 118.6(3) . . ?
N1 C5 C6 117.2(3) . . ?
C4 C5 C6 124.2(3) . . ?
O2 C6 C5 112.8(2) . . ?
O2 C6 H6A 109.0 . . ?
O2 C6 H6B 109.0 . . ?
C5 C6 H6A 109.0 . . ?
C5 C6 H6B 109.0 . . ?
H6A C6 H6B 107.8 . . ?
O2 C7 H7A 109.5 . . ?
O2 C7 H7B 109.5 . . ?
O2 C7 C8 110.6(3) . . ?
H7A C7 H7B 108.1 . . ?
C8 C7 H7A 109.5 . . ?
C8 C7 H7B 109.5 . . ?
C9 C8 C7 118.3(3) . . ?
C13 C8 C7 122.7(3) . . ?
C13 C8 C9 119.0(3) . . ?
C8 C9 H9 119.5 . . ?
C10 C9 C8 121.0(3) . . ?
C10 C9 H9 119.5 . . ?
C9 C10 H10 119.9 . . ?
C9 C10 C11 120.2(3) . . ?
C11 C10 H10 119.9 . . ?
C10 C11 C14 119.5(3) . . ?
C12 C11 C10 119.0(3) . . ?
C12 C11 C14 121.3(2) . . ?
C11 C12 H12 119.5 . . ?
C11 C12 C13 120.9(2) . . ?
C13 C12 H12 119.5 . . ?
C8 C13 C12 119.8(3) . . ?
C8 C13 H13 120.1 . . ?
C12 C13 H13 120.1 . . ?
N2 C14 C11 111.1(2) . . ?
N2 C14 H14A 109.4 . . ?
N2 C14 H14B 109.4 . . ?
C11 C14 H14A 109.4 . . ?
C11 C14 H14B 109.4 . . ?
H14A C14 H14B 108.0 . . ?
O3 C15 N2 122.8(3) . . ?
O3 C15 C16 119.9(3) . . ?
N2 C15 C16 117.3(2) . . ?
C17 C16 C15 119.7(2) . . ?
C17 C16 C21 118.9(3) . . ?
C21 C16 C15 121.4(2) . . ?
C16 C17 H17 119.5 . . ?
C18 C17 C16 120.9(3) . . ?
C18 C17 H17 119.5 . . ?
C17 C18 H18 120.1 . . ?
C17 C18 C19 119.9(3) . . ?
C19 C18 H18 120.1 . . ?
C18 C19 H19 120.0 . . ?
C20 C19 C18 120.1(3) . . ?
C20 C19 H19 120.0 . . ?
C19 C20 C22 118.5(2) . . ?
C21 C20 C19 119.6(2) . . ?
C21 C20 C22 122.0(2) . . ?
C16 C21 H21 119.7 . . ?
C20 C21 C16 120.6(2) . . ?
C20 C21 H21 119.7 . . ?
O4 C22 N3 122.4(2) . . ?
O4 C22 C20 120.0(2) . . ?
N3 C22 C20 117.6(2) . . ?
N3 C23 H23A 109.0 . . ?
N3 C23 H23B 109.0 . . ?
N3 C23 C24 112.76(17) . . ?
H23A C23 H23B 107.8 . . ?
C24 C23 H23A 109.0 . . ?
C24 C23 H23B 109.0 . . ?
C25 C24 C23 120.0(2) . . ?
C25 C24 C29 119.0(2) . . ?
C29 C24 C23 121.0(2) . . ?
C24 C25 H25 119.7 . . ?
C24 C25 C26 120.6(3) . . ?
C26 C25 H25 119.7 . . ?
C25 C26 H26 119.8 . . ?
C27 C26 C25 120.5(3) . . ?
C27 C26 H26 119.8 . . ?
C26 C27 C28 118.8(2) . . ?
C26 C27 C30 121.9(3) . . ?
C28 C27 C30 119.3(3) . . ?
C27 C28 H28 120.0 . . ?
C29 C28 C27 120.0(3) . . ?
C29 C28 H28 120.0 . . ?
C24 C29 C28 121.1(3) . . ?
C24 C29 H29 119.5 . . ?
C28 C29 H29 119.5 . . ?
O5 C30 C27 112.3(2) . . ?
O5 C30 H30A 109.2 . . ?
O5 C30 H30B 109.2 . . ?
C27 C30 H30A 109.2 . . ?
C27 C30 H30B 109.2 . . ?
H30A C30 H30B 107.9 . . ?
O5 C31 C1 109.1(2) . . ?
O5 C31 H31A 109.9 . . ?
O5 C31 H31B 109.9 . . ?
C1 C31 H31A 109.9 . . ?
C1 C31 H31B 109.9 . . ?
H31A C31 H31B 108.3 . . ?
C6A O2A C7A 111.02(19) . . ?
C31A O5A C30A 111.0(2) . . ?
O1A N1A C1A 119.6(2) . . ?
O1A N1A C5A 118.9(2) . . ?
C5A N1A C1A 121.5(2) . . ?
C14A N2A H2AA 118.9 . . ?
C15A N2A H2AA 118.9 . . ?
C15A N2A C14A 122.2(2) . . ?
C22A N3A H3AA 125(3) . . ?
C22A N3A C23A 122.5(2) . . ?
C23A N3A H3AA 111(3) . . ?
N1A C1A C31A 116.8(2) . . ?
C2A C1A N1A 119.0(3) . . ?
C2A C1A C31A 124.2(3) . . ?
C1A C2A H2AB 119.6 . . ?
C1A C2A C3A 120.7(3) . . ?
C3A C2A H2AB 119.6 . . ?
C2A C3A H3AB 120.5 . . ?
C2A C3A C4A 119.1(3) . . ?
C4A C3A H3AB 120.5 . . ?
C3A C4A H4A 120.0 . . ?
C5A C4A C3A 120.0(3) . . ?
C5A C4A H4A 120.0 . . ?
N1A C5A C4A 119.6(3) . . ?
N1A C5A C6A 115.2(2) . . ?
C4A C5A C6A 125.1(2) . . ?
O2A C6A C5A 109.1(2) . . ?
O2A C6A H6AA 109.9 . . ?
O2A C6A H6AB 109.9 . . ?
C5A C6A H6AA 109.9 . . ?
C5A C6A H6AB 109.9 . . ?
H6AA C6A H6AB 108.3 . . ?
O2A C7A H7AA 109.1 . . ?
O2A C7A H7AB 109.1 . . ?
O2A C7A C8A 112.65(18) . . ?
H7AA C7A H7AB 107.8 . . ?
C8A C7A H7AA 109.1 . . ?
C8A C7A H7AB 109.1 . . ?
C9A C8A C7A 120.3(3) . . ?
C9A C8A C13A 119.1(3) . . ?
C13A C8A C7A 120.5(3) . . ?
C8A C9A H9A 119.6 . . ?
C8A C9A C10A 120.8(3) . . ?
C10A C9A H9A 119.6 . . ?
C9A C10A H10A 120.0 . . ?
C9A C10A C11A 120.1(3) . . ?
C11A C10A H10A 120.0 . . ?
C10A C11A C14A 120.1(3) . . ?
C12A C11A C10A 119.1(2) . . ?
C12A C11A C14A 120.8(2) . . ?
C11A C12A H12A 119.6 . . ?
C11A C12A C13A 120.7(2) . . ?
C13A C12A H12A 119.6 . . ?
C8A C13A C12A 120.2(3) . . ?
C8A C13A H13A 119.9 . . ?
C12A C13A H13A 119.9 . . ?
N2A C14A C11A 112.7(2) . . ?
N2A C14A H14C 109.1 . . ?
N2A C14A H14D 109.1 . . ?
C11A C14A H14C 109.1 . . ?
C11A C14A H14D 109.1 . . ?
H14C C14A H14D 107.8 . . ?
O3A C15A N2A 122.8(3) . . ?
O3A C15A C16A 119.8(3) . . ?
N2A C15A C16A 117.5(2) . . ?
C17A C16A C15A 118.2(3) . . ?
C21A C16A C15A 121.9(3) . . ?
C21A C16A C17A 119.9(3) . . ?
C16A C17A H17A 120.2 . . ?
C18A C17A C16A 119.6(3) . . ?
C18A C17A H17A 120.2 . . ?
C17A C18A H18A 119.6 . . ?
C17A C18A C19A 120.7(4) . . ?
C19A C18A H18A 119.6 . . ?
C18A C19A H19A 120.1 . . ?
C18A C19A C20A 119.9(3) . . ?
C20A C19A H19A 120.1 . . ?
C19A C20A C21A 119.3(3) . . ?
C19A C20A C22A 118.5(2) . . ?
C21A C20A C22A 122.1(3) . . ?
C16A C21A C20A 120.5(3) . . ?
C16A C21A H21A 119.7 . . ?
C20A C21A H21A 119.7 . . ?
O4A C22A N3A 121.2(3) . . ?
O4A C22A C20A 120.8(3) . . ?
N3A C22A C20A 117.9(2) . . ?
N3A C23A H23C 109.3 . . ?
N3A C23A H23D 109.3 . . ?
N3A C23A C24A 111.6(2) . . ?
H23C C23A H23D 108.0 . . ?
C24A C23A H23C 109.3 . . ?
C24A C23A H23D 109.3 . . ?
C25A C24A C23A 120.0(3) . . ?
C29A C24A C23A 120.4(3) . . ?
C29A C24A C25A 119.5(3) . . ?
C24A C25A H25A 119.8 . . ?
C26A C25A C24A 120.5(3) . . ?
C26A C25A H25A 119.8 . . ?
C25A C26A H26A 119.6 . . ?
C27A C26A C25A 120.8(3) . . ?
C27A C26A H26A 119.6 . . ?
C26A C27A C28A 118.9(3) . . ?
C26A C27A C30A 119.6(3) . . ?
C28A C27A C30A 121.3(3) . . ?
C27A C28A H28A 119.8 . . ?
C29A C28A C27A 120.5(3) . . ?
C29A C28A H28A 119.8 . . ?
C24A C29A C28A 119.8(3) . . ?
C24A C29A H29A 120.1 . . ?
C28A C29A H29A 120.1 . . ?
O5A C30A C27A 106.1(3) . . ?
O5A C30A H30C 110.5 . . ?
O5A C30A H30D 110.5 . . ?
C27A C30A H30C 110.5 . . ?
C27A C30A H30D 110.5 . . ?
H30C C30A H30D 108.7 . . ?
O5A C31A C1A 107.8(2) . . ?
O5A C31A H31C 110.1 . . ?
O5A C31A H31D 110.1 . . ?
C1A C31A H31C 110.1 . . ?
C1A C31A H31D 110.1 . . ?
H31C C31A H31D 108.5 . . ?

loop_
_geom_bond_atom_site_label_1
_geom_bond_atom_site_label_2
_geom_bond_distance
_geom_bond_site_symmetry_2
_geom_bond_publ_flag
O1 N1 1.307(3) . ?
O2 C6 1.437(4) . ?
O2 C7 1.417(4) . ?
O3 C15 1.223(3) . ?
O4 C22 1.245(3) . ?
O5 C30 1.439(3) . ?
O5 C31 1.418(4) . ?
N1 C1 1.375(4) . ?
N1 C5 1.373(3) . ?
N2 H2 0.88(3) . ?
N2 C14 1.458(4) . ?
N2 C15 1.337(4) . ?
N3 H3 0.8800 . ?
N3 C22 1.326(4) . ?
N3 C23 1.459(3) . ?
C1 C2 1.383(4) . ?
C1 C31 1.490(3) . ?
C2 H2A 0.9500 . ?
C2 C3 1.401(4) . ?
C3 H3A 0.9500 . ?
C3 C4 1.368(5) . ?
C4 H4 0.9500 . ?
C4 C5 1.384(5) . ?
C5 C6 1.487(5) . ?
C6 H6A 0.9900 . ?
C6 H6B 0.9900 . ?
C7 H7A 0.9900 . ?
C7 H7B 0.9900 . ?
C7 C8 1.507(5) . ?
C8 C9 1.390(5) . ?
C8 C13 1.387(4) . ?
C9 H9 0.9500 . ?
C9 C10 1.375(5) . ?
C10 H10 0.9500 . ?
C10 C11 1.399(4) . ?
C11 C12 1.372(4) . ?
C11 C14 1.511(4) . ?
C12 H12 0.9500 . ?
C12 C13 1.400(4) . ?
C13 H13 0.9500 . ?
C14 H14A 0.9900 . ?
C14 H14B 0.9900 . ?
C15 C16 1.502(4) . ?
C16 C17 1.389(4) . ?
C16 C21 1.399(3) . ?
C17 H17 0.9500 . ?
C17 C18 1.373(5) . ?
C18 H18 0.9500 . ?
C18 C19 1.392(4) . ?
C19 H19 0.9500 . ?
C19 C20 1.393(4) . ?
C20 C21 1.382(4) . ?
C20 C22 1.508(3) . ?
C21 H21 0.9500 . ?
C23 H23A 0.9900 . ?
C23 H23B 0.9900 . ?
C23 C24 1.513(3) . ?
C24 C25 1.370(4) . ?
C24 C29 1.377(4) . ?
C25 H25 0.9500 . ?
C25 C26 1.398(4) . ?
C26 H26 0.9500 . ?
C26 C27 1.377(4) . ?
C27 C28 1.390(4) . ?
C27 C30 1.512(4) . ?
C28 H28 0.9500 . ?
C28 C29 1.387(4) . ?
C29 H29 0.9500 . ?
C30 H30A 0.9900 . ?
C30 H30B 0.9900 . ?
C31 H31A 0.9900 . ?
C31 H31B 0.9900 . ?
O1A N1A 1.317(3) . ?
O2A C6A 1.412(3) . ?
O2A C7A 1.442(3) . ?
O3A C15A 1.227(4) . ?
O4A C22A 1.242(3) . ?
O5A C30A 1.434(4) . ?
O5A C31A 1.421(4) . ?
N1A C1A 1.371(3) . ?
N1A C5A 1.362(3) . ?
N2A H2AA 0.8800 . ?
N2A C14A 1.461(3) . ?
N2A C15A 1.306(4) . ?
N3A H3AA 0.80(4) . ?
N3A C22A 1.336(4) . ?
N3A C23A 1.466(4) . ?
C1A C2A 1.367(4) . ?
C1A C31A 1.487(4) . ?
C2A H2AB 0.9500 . ?
C2A C3A 1.384(5) . ?
C3A H3AB 0.9500 . ?
C3A C4A 1.388(5) . ?
C4A H4A 0.9500 . ?
C4A C5A 1.374(4) . ?
C5A C6A 1.493(4) . ?
C6A H6AA 0.9900 . ?
C6A H6AB 0.9900 . ?
C7A H7AA 0.9900 . ?
C7A H7AB 0.9900 . ?
C7A C8A 1.510(4) . ?
C8A C9A 1.378(5) . ?
C8A C13A 1.379(4) . ?
C9A H9A 0.9500 . ?
C9A C10A 1.383(4) . ?
C10A H10A 0.9500 . ?
C10A C11A 1.391(4) . ?
C11A C12A 1.370(4) . ?
C11A C14A 1.514(4) . ?
C12A H12A 0.9500 . ?
C12A C13A 1.391(4) . ?
C13A H13A 0.9500 . ?
C14A H14C 0.9900 . ?
C14A H14D 0.9900 . ?
C15A C16A 1.519(4) . ?
C16A C17A 1.392(5) . ?
C16A C21A 1.387(4) . ?
C17A H17A 0.9500 . ?
C17A C18A 1.388(5) . ?
C18A H18A 0.9500 . ?
C18A C19A 1.386(6) . ?
C19A H19A 0.9500 . ?
C19A C20A 1.395(5) . ?
C20A C21A 1.395(3) . ?
C20A C22A 1.489(4) . ?
C21A H21A 0.9500 . ?
C23A H23C 0.9900 . ?
C23A H23D 0.9900 . ?
C23A C24A 1.505(5) . ?
C24A C25A 1.390(5) . ?
C24A C29A 1.378(4) . ?
C25A H25A 0.9500 . ?
C25A C26A 1.379(5) . ?
C26A H26A 0.9500 . ?
C26A C27A 1.368(4) . ?
C27A C28A 1.403(5) . ?
C27A C30A 1.508(5) . ?
C28A H28A 0.9500 . ?
C28A C29A 1.387(5) . ?
C29A H29A 0.9500 . ?
C30A H30C 0.9900 . ?
C30A H30D 0.9900 . ?
C31A H31C 0.9900 . ?
C31A H31D 0.9900 . ?

loop_
_geom_torsion_atom_site_label_1
_geom_torsion_atom_site_label_2
_geom_torsion_atom_site_label_3
_geom_torsion_atom_site_label_4
_geom_torsion
_geom_torsion_site_symmetry_1
_geom_torsion_site_symmetry_2
_geom_torsion_site_symmetry_3
_geom_torsion_site_symmetry_4
_geom_torsion_publ_flag
O1 N1 C1 C2 -176.5(2) . . . . ?
O1 N1 C1 C31 3.5(3) . . . . ?
O1 N1 C5 C4 175.6(2) . . . . ?
O1 N1 C5 C6 -5.8(3) . . . . ?
O2 C7 C8 C9 -175.4(4) . . . . ?
O2 C7 C8 C13 1.9(5) . . . . ?
O3 C15 C16 C17 -10.6(4) . . . . ?
O3 C15 C16 C21 168.3(3) . . . . ?
N1 C1 C2 C3 0.1(4) . . . . ?
N1 C1 C31 O5 -179.6(2) . . . . ?
N1 C5 C6 O2 -72.3(3) . . . . ?
N2 C15 C16 C17 168.7(2) . . . . ?
N2 C15 C16 C21 -12.4(4) . . . . ?
N3 C23 C24 C25 116.3(3) . . . . ?
N3 C23 C24 C29 -66.1(3) . . . . ?
C1 N1 C5 C4 -4.3(4) . . . . ?
C1 N1 C5 C6 174.2(2) . . . . ?
C1 C2 C3 C4 -2.6(4) . . . . ?
C2 C1 C31 O5 0.5(4) . . . . ?
C2 C3 C4 C5 1.7(4) . . . . ?
C3 C4 C5 N1 1.7(4) . . . . ?
C3 C4 C5 C6 -176.7(3) . . . . ?
C4 C5 C6 O2 106.2(3) . . . . ?
C5 N1 C1 C2 3.4(4) . . . . ?
C5 N1 C1 C31 -176.5(2) . . . . ?
C6 O2 C7 C8 163.8(3) . . . . ?
C7 O2 C6 C5 -70.8(3) . . . . ?
C7 C8 C9 C10 176.9(4) . . . . ?
C7 C8 C13 C12 -177.7(3) . . . . ?
C8 C9 C10 C11 0.8(7) . . . . ?
C9 C8 C13 C12 -0.4(5) . . . . ?
C9 C10 C11 C12 -0.1(6) . . . . ?
C9 C10 C11 C14 -175.3(4) . . . . ?
C10 C11 C12 C13 -0.9(4) . . . . ?
C10 C11 C14 N2 82.1(4) . . . . ?
C11 C12 C13 C8 1.1(4) . . . . ?
C12 C11 C14 N2 -93.0(3) . . . . ?
C13 C8 C9 C10 -0.6(7) . . . . ?
C14 N2 C15 O3 -4.4(5) . . . . ?
C14 N2 C15 C16 176.3(2) . . . . ?
C14 C11 C12 C13 174.2(3) . . . . ?
C15 N2 C14 C11 -106.2(3) . . . . ?
C15 C16 C17 C18 179.3(2) . . . . ?
C15 C16 C21 C20 -179.4(2) . . . . ?
C16 C17 C18 C19 -0.2(4) . . . . ?
C17 C16 C21 C20 -0.5(4) . . . . ?
C17 C18 C19 C20 0.1(4) . . . . ?
C18 C19 C20 C21 -0.2(4) . . . . ?
C18 C19 C20 C22 -178.7(2) . . . . ?
C19 C20 C21 C16 0.4(3) . . . . ?
C19 C20 C22 O4 5.6(3) . . . . ?
C19 C20 C22 N3 -174.5(2) . . . . ?
C21 C16 C17 C18 0.4(4) . . . . ?
C21 C20 C22 O4 -172.8(2) . . . . ?
C21 C20 C22 N3 7.0(3) . . . . ?
C22 N3 C23 C24 105.3(3) . . . . ?
C22 C20 C21 C16 178.9(2) . . . . ?
C23 N3 C22 O4 -0.9(4) . . . . ?
C23 N3 C22 C20 179.2(2) . . . . ?
C23 C24 C25 C26 177.7(2) . . . . ?
C23 C24 C29 C28 -178.0(2) . . . . ?
C24 C25 C26 C27 0.5(4) . . . . ?
C25 C24 C29 C28 -0.4(4) . . . . ?
C25 C26 C27 C28 -0.6(4) . . . . ?
C25 C26 C27 C30 179.5(2) . . . . ?
C26 C27 C28 C29 0.3(4) . . . . ?
C26 C27 C30 O5 -102.6(3) . . . . ?
C27 C28 C29 C24 0.3(4) . . . . ?
C28 C27 C30 O5 77.5(3) . . . . ?
C29 C24 C25 C26 0.1(4) . . . . ?
C30 O5 C31 C1 -173.0(2) . . . . ?
C30 C27 C28 C29 -179.9(2) . . . . ?
C31 O5 C30 C27 70.7(3) . . . . ?
C31 C1 C2 C3 -180.0(2) . . . . ?
O1A N1A C1A C2A -177.6(2) . . . . ?
O1A N1A C1A C31A 3.0(3) . . . . ?
O1A N1A C5A C4A 175.9(2) . . . . ?
O1A N1A C5A C6A -4.1(3) . . . . ?
O2A C7A C8A C9A -69.7(3) . . . . ?
O2A C7A C8A C13A 106.0(3) . . . . ?
O3A C15A C16A C17A 13.7(5) . . . . ?
O3A C15A C16A C21A -165.7(3) . . . . ?
N1A C1A C2A C3A 1.4(4) . . . . ?
N1A C1A C31A O5A 72.8(3) . . . . ?
N1A C5A C6A O2A -174.9(2) . . . . ?
N2A C15A C16A C17A -167.0(3) . . . . ?
N2A C15A C16A C21A 13.5(4) . . . . ?
N3A C23A C24A C25A 79.9(4) . . . . ?
N3A C23A C24A C29A -97.8(3) . . . . ?
C1A N1A C5A C4A -3.7(4) . . . . ?
C1A N1A C5A C6A 176.3(2) . . . . ?
C1A C2A C3A C4A -3.2(5) . . . . ?
C2A C1A C31A O5A -106.7(3) . . . . ?
C2A C3A C4A C5A 1.5(5) . . . . ?
C3A C4A C5A N1A 1.9(4) . . . . ?
C3A C4A C5A C6A -178.1(3) . . . . ?
C4A C5A C6A O2A 5.1(4) . . . . ?
C5A N1A C1A C2A 2.1(4) . . . . ?
C5A N1A C1A C31A -177.4(2) . . . . ?
C6A O2A C7A C8A -56.0(3) . . . . ?
C7A O2A C6A C5A -169.6(2) . . . . ?
C7A C8A C9A C10A 174.9(2) . . . . ?
C7A C8A C13A C12A -174.6(2) . . . . ?
C8A C9A C10A C11A -0.4(4) . . . . ?
C9A C8A C13A C12A 1.2(4) . . . . ?
C9A C10A C11A C12A 1.4(4) . . . . ?
C9A C10A C11A C14A -178.5(2) . . . . ?
C10A C11A C12A C13A -1.1(4) . . . . ?
C10A C11A C14A N2A 50.2(4) . . . . ?
C11A C12A C13A C8A -0.2(4) . . . . ?
C12A C11A C14A N2A -129.7(3) . . . . ?
C13A C8A C9A C10A -0.9(4) . . . . ?
C14A N2A C15A O3A 1.9(5) . . . . ?
C14A N2A C15A C16A -177.4(2) . . . . ?
C14A C11A C12A C13A 178.8(2) . . . . ?
C15A N2A C14A C11A -109.9(3) . . . . ?
C15A C16A C17A C18A 179.0(3) . . . . ?
C15A C16A C21A C20A -178.0(2) . . . . ?
C16A C17A C18A C19A -0.4(6) . . . . ?
C17A C16A C21A C20A 2.6(4) . . . . ?
C17A C18A C19A C20A 1.3(6) . . . . ?
C18A C19A C20A C21A -0.3(5) . . . . ?
C18A C19A C20A C22A 179.6(3) . . . . ?
C19A C20A C21A C16A -1.6(4) . . . . ?
C19A C20A C22A O4A -19.0(4) . . . . ?
C19A C20A C22A N3A 158.7(3) . . . . ?
C21A C16A C17A C18A -1.6(5) . . . . ?
C21A C20A C22A O4A 160.8(2) . . . . ?
C21A C20A C22A N3A -21.4(4) . . . . ?
C22A N3A C23A C24A 147.2(3) . . . . ?
C22A C20A C21A C16A 178.5(2) . . . . ?
C23A N3A C22A O4A 0.2(4) . . . . ?
C23A N3A C22A C20A -177.6(3) . . . . ?
C23A C24A C25A C26A -175.6(3) . . . . ?
C23A C24A C29A C28A 176.7(3) . . . . ?
C24A C25A C26A C27A -1.3(4) . . . . ?
C25A C24A C29A C28A -1.0(4) . . . . ?
C25A C26A C27A C28A -0.7(4) . . . . ?
C25A C26A C27A C30A 174.6(3) . . . . ?
C26A C27A C28A C29A 1.8(4) . . . . ?
C26A C27A C30A O5A -98.0(3) . . . . ?
C27A C28A C29A C24A -1.0(4) . . . . ?
C28A C27A C30A O5A 77.1(3) . . . . ?
C29A C24A C25A C26A 2.1(4) . . . . ?
C30A O5A C31A C1A -173.8(2) . . . . ?
C30A C27A C28A C29A -173.4(3) . . . . ?
C31A O5A C30A C27A 165.3(2) . . . . ?
C31A C1A C2A C3A -179.1(3) . . . . ?

loop_
_smtbx_masks_void_nr
_smtbx_masks_void_average_x
_smtbx_masks_void_average_y
_smtbx_masks_void_average_z
_smtbx_masks_void_volume
_smtbx_masks_void_count_electrons
_smtbx_masks_void_content
1 0.000 0.000 0.000 526.5 165.7 '3 CHCl3'
2 -0.117 0.121 0.488 20.5 4.1 '1 ?'
3 0.117 0.879 0.512 20.5 4.1 '1 ?'
